data_7241271
loop_
_publ_author_name
'Surampudi, Anuja Venkata Sai Durga'
'Rajendrakumar, Satyasree'
'Nanubolu, Jagadeesh Babu'
'Balasubramanian, Sridhar'
'Surov, Artem O.'
'Voronin, Alexander P.'
'Perlovich, German L.'

_publ_section_title
;
 Influence of crystal packing on the thermal properties of cocrystals and
 cocrystal solvates of olanzapine: insights from computations
;
_journal_name_full CrystEngComm
_journal_paper_doi 10.1039/D0CE00914H
_journal_year 2020
_chemical_formula_moiety 'C17 H20 N4 S, C6 H6 O2'
_chemical_formula_sum 'C23 H26 N4 O2 S'
_chemical_formula_weight 422.54
_chemical_name_systematic '1:1 Cocrystal of Olanzapine and Resorcinol'
_space_group_crystal_system monoclinic
_space_group_IT_number 14
_space_group_name_Hall '-P 2ybc'
_space_group_name_H-M_alt 'P 1 21/c 1'
_atom_sites_solution_hydrogens mixed
_audit_creation_method SHELXL-2018/3
_audit_update_record
;
2020-06-23 deposited with the CCDC.	2020-08-18 downloaded from the CCDC.
;
_cell_angle_alpha 90
_cell_angle_beta 90.064(3)
_cell_angle_gamma 90
_cell_formula_units_Z 4
_cell_length_a 9.3190(5)
_cell_length_b 11.5430(7)
_cell_length_c 19.5648(12)
_cell_measurement_reflns_used 9915
_cell_measurement_temperature 100(2)
_cell_measurement_theta_max 28.2795
_cell_measurement_theta_min 2.1855
_cell_volume 2104.6(2)
_computing_cell_refinement '<i>SAINT</i> (Bruker, 2016)'
_computing_data_collection '<i>APEX3</i> (Bruker, 2016)'
_computing_data_reduction 'Bruker SAINT'
_computing_structure_refinement 'SHELXL-2018/3 (Sheldrick, 2018)'
_computing_structure_solution '<i>SHELXT</i> (Sheldrick, 2015)'
_diffrn_ambient_temperature 100(2)
_diffrn_measured_fraction_theta_full 0.998
_diffrn_measured_fraction_theta_max 0.998
_diffrn_measurement_device_type 'Bruker D8 QUEST PHOTON-100'
_diffrn_measurement_method '\w and \f'
_diffrn_radiation_type MoK\a
_diffrn_radiation_wavelength 0.71073
_diffrn_reflns_av_R_equivalents 0.0403
_diffrn_reflns_av_unetI/netI 0.0332
_diffrn_reflns_Laue_measured_fraction_full 0.998
_diffrn_reflns_Laue_measured_fraction_max 0.998
_diffrn_reflns_limit_h_max 11
_diffrn_reflns_limit_h_min -12
_diffrn_reflns_limit_k_max 14
_diffrn_reflns_limit_k_min -14
_diffrn_reflns_limit_l_max 25
_diffrn_reflns_limit_l_min -23
_diffrn_reflns_number 20734
_diffrn_reflns_point_group_measured_fraction_full 0.998
_diffrn_reflns_point_group_measured_fraction_max 0.998
_diffrn_reflns_theta_full 25.242
_diffrn_reflns_theta_max 27.499
_diffrn_reflns_theta_min 2.185
_diffrn_source microfocus
_exptl_absorpt_coefficient_mu 0.182
_exptl_absorpt_correction_T_max 0.7457
_exptl_absorpt_correction_T_min 0.6647
_exptl_absorpt_correction_type multi-scan
_exptl_absorpt_process_details 'SADABS 2014/5'
_exptl_crystal_density_diffrn 1.334
_exptl_crystal_description block
_exptl_crystal_F_000 896
_exptl_crystal_size_max 0.360
_exptl_crystal_size_mid 0.280
_exptl_crystal_size_min 0.250
_refine_diff_density_max 0.362
_refine_diff_density_min -0.422
_refine_diff_density_rms 0.055
_refine_ls_extinction_method none
_refine_ls_goodness_of_fit_ref 1.008
_refine_ls_hydrogen_treatment mixed
_refine_ls_matrix_type full
_refine_ls_number_parameters 285
_refine_ls_number_reflns 4825
_refine_ls_number_restraints 0
_refine_ls_restrained_S_all 1.008
_refine_ls_R_factor_all 0.0474
_refine_ls_R_factor_gt 0.0375
_refine_ls_shift/su_max 0.001
_refine_ls_shift/su_mean 0.000
_refine_ls_structure_factor_coef Fsqd
_refine_ls_weighting_details 'w=1/[\s^2^(Fo^2^)+(0.1000P)^2^] where P=(Fo^2^+2Fc^2^)/3'
_refine_ls_weighting_scheme calc
_refine_ls_wR_factor_gt 0.1201
_refine_ls_wR_factor_ref 0.1290
_reflns_Friedel_coverage 0.000
_reflns_number_gt 4083
_reflns_number_total 4825
_reflns_threshold_expression 'I > 2\s(I)'
_cod_data_source_file d0ce00914h2.cif
_cod_data_source_block KA45_0m-auto
_cod_original_sg_symbol_H-M 'P 21/c'
_cod_database_code 7241271
_shelx_shelxl_version_number 2018/3
_shelx_space_group_comment
;
The symmetry employed for this shelxl refinement is uniquely defined
by the following loop, which should always be used as a source of
symmetry information in preference to the above space-group names.
They are only intended as comments.
;
_shelx_estimated_absorpt_t_min 0.937
_shelx_estimated_absorpt_t_max 0.956

loop_
_space_group_symop_operation_xyz
'x, y, z'
'-x, y+1/2, -z+1/2'
'-x, -y, -z'
'x, -y-1/2, z-1/2'

loop_
_atom_site_label
_atom_site_type_symbol
_atom_site_fract_x
_atom_site_fract_y
_atom_site_fract_z
_atom_site_U_iso_or_equiv
_atom_site_adp_type
_atom_site_occupancy
_atom_site_site_symmetry_order
_atom_site_calc_flag
_atom_site_refinement_flags_posn
_atom_site_refinement_flags_adp
_atom_site_refinement_flags_occupancy
_atom_site_disorder_assembly
_atom_site_disorder_group
S1 S 0.31791(3) 0.78349(3) 0.56886(2) 0.01171(12) Uani 1 1 d . . . . .
N1 N 0.29337(12) 0.76941(10) 0.42961(6) 0.0110(3) Uani 1 1 d . . . . .
N2 N 0.14851(11) 0.55179(10) 0.38813(6) 0.0109(2) Uani 1 1 d . . . . .
N3 N 0.20955(11) 0.40665(9) 0.46194(6) 0.0116(3) Uani 1 1 d . . . . .
N4 N 0.24425(11) 0.16222(9) 0.48335(6) 0.0113(3) Uani 1 1 d . . . . .
C1 C 0.17088(13) 0.76883(12) 0.38586(7) 0.0108(3) Uani 1 1 d . . . . .
C2 C 0.12232(14) 0.87269(12) 0.35783(7) 0.0121(3) Uani 1 1 d . . . . .
H2 H 0.168808 0.943177 0.369613 0.015 Uiso 1 1 calc R U . . .
C3 C 0.00687(14) 0.87449(12) 0.31290(8) 0.0138(3) Uani 1 1 d . . . . .
H3 H -0.025433 0.945826 0.294194 0.017 Uiso 1 1 calc R U . . .
C4 C -0.06112(14) 0.77173(12) 0.29544(8) 0.0143(3) Uani 1 1 d . . . . .
H4 H -0.140419 0.772303 0.264884 0.017 Uiso 1 1 calc R U . . .
C5 C -0.01248(14) 0.66821(12) 0.32292(7) 0.0130(3) Uani 1 1 d . . . . .
H5 H -0.058465 0.597986 0.310202 0.016 Uiso 1 1 calc R U . . .
C6 C 0.10270(13) 0.66441(12) 0.36895(7) 0.0099(3) Uani 1 1 d . . . . .
C7 C 0.19715(13) 0.52330(11) 0.44781(7) 0.0097(3) Uani 1 1 d . . . . .
C8 C 0.23358(13) 0.60244(12) 0.50395(7) 0.0107(3) Uani 1 1 d . . . . .
C9 C 0.27888(14) 0.71400(11) 0.49281(7) 0.0104(3) Uani 1 1 d . . . . .
C10 C 0.27552(14) 0.66132(12) 0.61691(8) 0.0133(3) Uani 1 1 d . . . . .
C11 C 0.23108(14) 0.57472(12) 0.57549(7) 0.0120(3) Uani 1 1 d . . . . .
H11 H 0.200693 0.501541 0.592328 0.014 Uiso 1 1 calc R U . . .
C12 C 0.29188(16) 0.66385(13) 0.69304(8) 0.0188(3) Uani 1 1 d . . . . .
H12A H 0.391575 0.682191 0.704807 0.028 Uiso 1 1 calc R U . . .
H12B H 0.266542 0.587940 0.711929 0.028 Uiso 1 1 calc R U . . .
H12C H 0.228244 0.723088 0.712210 0.028 Uiso 1 1 calc R U . . .
C13 C 0.14350(14) 0.32321(12) 0.41523(8) 0.0135(3) Uani 1 1 d . . . . .
H13A H 0.209055 0.307294 0.376565 0.016 Uiso 1 1 calc R U . . .
H13B H 0.053115 0.355436 0.396588 0.016 Uiso 1 1 calc R U . . .
C14 C 0.11278(14) 0.21220(11) 0.45367(8) 0.0135(3) Uani 1 1 d . . . . .
H14A H 0.043160 0.228187 0.490671 0.016 Uiso 1 1 calc R U . . .
H14B H 0.068737 0.155321 0.422114 0.016 Uiso 1 1 calc R U . . .
C15 C 0.34331(14) 0.36009(12) 0.49137(8) 0.0130(3) Uani 1 1 d . . . . .
H15A H 0.385209 0.417222 0.523426 0.016 Uiso 1 1 calc R U . . .
H15B H 0.413723 0.345685 0.454489 0.016 Uiso 1 1 calc R U . . .
C16 C 0.31216(14) 0.24812(12) 0.52887(7) 0.0130(3) Uani 1 1 d . . . . .
H16A H 0.402854 0.215916 0.547176 0.016 Uiso 1 1 calc R U . . .
H16B H 0.247735 0.264118 0.567950 0.016 Uiso 1 1 calc R U . . .
C17 C 0.20857(16) 0.05844(12) 0.52341(8) 0.0166(3) Uani 1 1 d . . . . .
H17A H 0.160198 0.001915 0.493960 0.025 Uiso 1 1 calc R U . . .
H17B H 0.144904 0.079926 0.561177 0.025 Uiso 1 1 calc R U . . .
H17C H 0.296809 0.024301 0.541804 0.025 Uiso 1 1 calc R U . . .
H1N H 0.3353(17) 0.8319(15) 0.4340(9) 0.015(4) Uiso 1 1 d . . . . .
O1 O 0.73098(11) -0.05294(9) 0.22245(6) 0.0186(2) Uani 1 1 d . . . . .
O2 O 0.41876(10) 0.01680(9) 0.40672(5) 0.0139(2) Uani 1 1 d . . . . .
C18 C 0.61550(14) 0.00685(11) 0.24625(7) 0.0127(3) Uani 1 1 d . . . . .
C19 C 0.57230(14) -0.01688(11) 0.31272(7) 0.0125(3) Uani 1 1 d . . . . .
H19 H 0.622429 -0.072780 0.339203 0.015 Uiso 1 1 calc R U . . .
C20 C 0.45544(14) 0.04147(12) 0.34037(7) 0.0118(3) Uani 1 1 d . . . . .
C21 C 0.38000(15) 0.12180(13) 0.30103(8) 0.0169(3) Uani 1 1 d . . . . .
H21 H 0.298832 0.160671 0.319349 0.020 Uiso 1 1 calc R U . . .
C22 C 0.42508(15) 0.14411(13) 0.23487(8) 0.0184(3) Uani 1 1 d . . . . .
H22 H 0.374414 0.199371 0.208157 0.022 Uiso 1 1 calc R U . . .
C23 C 0.54213(14) 0.08785(12) 0.20677(8) 0.0150(3) Uani 1 1 d . . . . .
H23 H 0.571858 0.104219 0.161351 0.018 Uiso 1 1 calc R U . . .
H1O H 0.7676(19) -0.0172(16) 0.1861(10) 0.026(5) Uiso 1 1 d . . . . .
H2O H 0.365(2) 0.0712(19) 0.4252(11) 0.041(6) Uiso 1 1 d . . . . .

loop_
_atom_site_aniso_label
_atom_site_aniso_U_11
_atom_site_aniso_U_22
_atom_site_aniso_U_33
_atom_site_aniso_U_23
_atom_site_aniso_U_13
_atom_site_aniso_U_12
S1 0.01495(19) 0.00848(18) 0.0117(2) -0.00042(13) -0.00141(13) -0.00038(11)
N1 0.0119(5) 0.0097(6) 0.0114(6) 0.0018(5) -0.0010(4) -0.0033(4)
N2 0.0113(5) 0.0087(5) 0.0128(6) 0.0007(5) 0.0015(4) 0.0001(4)
N3 0.0121(5) 0.0080(5) 0.0147(6) -0.0010(5) -0.0033(4) 0.0007(4)
N4 0.0145(5) 0.0069(5) 0.0127(6) 0.0022(5) 0.0018(4) 0.0011(4)
C1 0.0102(6) 0.0131(6) 0.0092(7) 0.0010(5) 0.0023(5) 0.0008(5)
C2 0.0144(6) 0.0105(6) 0.0113(7) 0.0008(5) 0.0030(5) 0.0001(5)
C3 0.0145(6) 0.0126(7) 0.0144(7) 0.0035(5) 0.0012(5) 0.0031(5)
C4 0.0123(6) 0.0172(7) 0.0134(7) 0.0023(6) -0.0010(5) 0.0000(5)
C5 0.0136(6) 0.0128(7) 0.0127(7) -0.0006(5) 0.0004(5) -0.0036(5)
C6 0.0099(6) 0.0102(6) 0.0096(7) 0.0015(5) 0.0023(5) 0.0012(5)
C7 0.0075(5) 0.0086(6) 0.0131(7) -0.0003(5) 0.0030(5) 0.0004(5)
C8 0.0104(6) 0.0096(6) 0.0122(7) 0.0002(5) 0.0006(5) 0.0020(5)
C9 0.0093(6) 0.0104(6) 0.0114(7) 0.0004(5) -0.0005(5) 0.0018(5)
C10 0.0140(6) 0.0122(6) 0.0136(7) 0.0016(5) 0.0017(5) 0.0021(5)
C11 0.0137(6) 0.0096(6) 0.0128(7) 0.0026(5) 0.0015(5) 0.0009(5)
C12 0.0264(7) 0.0186(7) 0.0115(8) -0.0002(6) 0.0015(6) -0.0007(6)
C13 0.0162(6) 0.0080(6) 0.0163(8) -0.0015(6) -0.0034(5) 0.0005(5)
C14 0.0121(6) 0.0100(6) 0.0185(8) -0.0010(6) 0.0001(5) 0.0005(5)
C15 0.0113(6) 0.0106(6) 0.0172(7) -0.0003(5) -0.0028(5) 0.0011(5)
C16 0.0141(6) 0.0114(6) 0.0136(8) -0.0004(6) -0.0014(5) 0.0023(5)
C17 0.0241(7) 0.0107(7) 0.0151(8) 0.0024(6) 0.0049(6) -0.0004(5)
O1 0.0200(5) 0.0210(6) 0.0150(6) 0.0062(5) 0.0072(4) 0.0101(4)
O2 0.0179(5) 0.0119(5) 0.0119(5) -0.0014(4) 0.0050(4) 0.0009(4)
C18 0.0117(6) 0.0122(6) 0.0141(7) -0.0019(6) 0.0016(5) 0.0007(5)
C19 0.0145(6) 0.0101(6) 0.0131(7) 0.0009(5) -0.0011(5) 0.0010(5)
C20 0.0148(6) 0.0099(6) 0.0109(7) -0.0017(5) 0.0011(5) -0.0033(5)
C21 0.0155(6) 0.0158(7) 0.0195(8) 0.0002(6) 0.0047(6) 0.0055(5)
C22 0.0195(7) 0.0171(7) 0.0187(8) 0.0048(6) 0.0003(6) 0.0061(6)
C23 0.0170(6) 0.0144(7) 0.0135(7) 0.0025(6) 0.0019(5) 0.0016(5)

loop_
_atom_type_symbol
_atom_type_description
_atom_type_scat_dispersion_real
_atom_type_scat_dispersion_imag
_atom_type_scat_source
C C 0.0033 0.0016 'International Tables Vol C Tables 4.2.6.8 and 6.1.1.4'
H H 0.0000 0.0000 'International Tables Vol C Tables 4.2.6.8 and 6.1.1.4'
N N 0.0061 0.0033 'International Tables Vol C Tables 4.2.6.8 and 6.1.1.4'
O O 0.0106 0.0060 'International Tables Vol C Tables 4.2.6.8 and 6.1.1.4'
S S 0.1246 0.1234 'International Tables Vol C Tables 4.2.6.8 and 6.1.1.4'

loop_
_geom_angle_atom_site_label_1
_geom_angle_atom_site_label_2
_geom_angle_atom_site_label_3
_geom_angle
_geom_angle_site_symmetry_1
_geom_angle_site_symmetry_3
_geom_angle_publ_flag
C9 S1 C10 92.37(7) . . ?
C9 N1 C1 116.77(11) . . ?
C9 N1 H1N 110.8(12) . . ?
C1 N1 H1N 116.4(12) . . ?
C7 N2 C6 125.20(12) . . ?
C7 N3 C13 118.84(11) . . ?
C7 N3 C15 120.32(11) . . ?
C13 N3 C15 111.04(10) . . ?
C17 N4 C14 109.93(10) . . ?
C17 N4 C16 108.85(11) . . ?
C14 N4 C16 109.32(10) . . ?
C2 C1 C6 119.99(13) . . ?
C2 C1 N1 119.43(12) . . ?
C6 C1 N1 120.53(12) . . ?
C3 C2 C1 120.85(13) . . ?
C3 C2 H2 119.6 . . ?
C1 C2 H2 119.6 . . ?
C4 C3 C2 119.77(13) . . ?
C4 C3 H3 120.1 . . ?
C2 C3 H3 120.1 . . ?
C5 C4 C3 119.49(13) . . ?
C5 C4 H4 120.3 . . ?
C3 C4 H4 120.3 . . ?
C4 C5 C6 121.76(13) . . ?
C4 C5 H5 119.1 . . ?
C6 C5 H5 119.1 . . ?
C5 C6 C1 118.13(12) . . ?
C5 C6 N2 115.40(12) . . ?
C1 C6 N2 126.10(12) . . ?
N2 C7 N3 117.25(12) . . ?
N2 C7 C8 126.66(12) . . ?
N3 C7 C8 115.99(12) . . ?
C9 C8 C11 111.66(13) . . ?
C9 C8 C7 122.40(13) . . ?
C11 C8 C7 125.92(12) . . ?
C8 C9 N1 126.82(13) . . ?
C8 C9 S1 111.29(11) . . ?
N1 C9 S1 121.89(10) . . ?
C11 C10 C12 129.91(13) . . ?
C11 C10 S1 110.19(11) . . ?
C12 C10 S1 119.90(11) . . ?
C10 C11 C8 114.48(12) . . ?
C10 C11 H11 122.8 . . ?
C8 C11 H11 122.8 . . ?
C10 C12 H12A 109.5 . . ?
C10 C12 H12B 109.5 . . ?
H12A C12 H12B 109.5 . . ?
C10 C12 H12C 109.5 . . ?
H12A C12 H12C 109.5 . . ?
H12B C12 H12C 109.5 . . ?
N3 C13 C14 109.06(12) . . ?
N3 C13 H13A 109.9 . . ?
C14 C13 H13A 109.9 . . ?
N3 C13 H13B 109.9 . . ?
C14 C13 H13B 109.9 . . ?
H13A C13 H13B 108.3 . . ?
N4 C14 C13 111.71(11) . . ?
N4 C14 H14A 109.3 . . ?
C13 C14 H14A 109.3 . . ?
N4 C14 H14B 109.3 . . ?
C13 C14 H14B 109.3 . . ?
H14A C14 H14B 107.9 . . ?
N3 C15 C16 109.75(11) . . ?
N3 C15 H15A 109.7 . . ?
C16 C15 H15A 109.7 . . ?
N3 C15 H15B 109.7 . . ?
C16 C15 H15B 109.7 . . ?
H15A C15 H15B 108.2 . . ?
N4 C16 C15 111.32(12) . . ?
N4 C16 H16A 109.4 . . ?
C15 C16 H16A 109.4 . . ?
N4 C16 H16B 109.4 . . ?
C15 C16 H16B 109.4 . . ?
H16A C16 H16B 108.0 . . ?
N4 C17 H17A 109.5 . . ?
N4 C17 H17B 109.5 . . ?
H17A C17 H17B 109.5 . . ?
N4 C17 H17C 109.5 . . ?
H17A C17 H17C 109.5 . . ?
H17B C17 H17C 109.5 . . ?
C18 O1 H1O 110.0(12) . . ?
C20 O2 H2O 112.5(14) . . ?
O1 C18 C19 116.77(12) . . ?
O1 C18 C23 122.61(13) . . ?
C19 C18 C23 120.62(12) . . ?
C18 C19 C20 119.78(13) . . ?
C18 C19 H19 120.1 . . ?
C20 C19 H19 120.1 . . ?
O2 C20 C19 117.61(12) . . ?
O2 C20 C21 122.27(12) . . ?
C19 C20 C21 120.12(13) . . ?
C22 C21 C20 119.08(13) . . ?
C22 C21 H21 120.5 . . ?
C20 C21 H21 120.5 . . ?
C23 C22 C21 121.60(13) . . ?
C23 C22 H22 119.2 . . ?
C21 C22 H22 119.2 . . ?
C22 C23 C18 118.79(14) . . ?
C22 C23 H23 120.6 . . ?
C18 C23 H23 120.6 . . ?

loop_
_geom_bond_atom_site_label_1
_geom_bond_atom_site_label_2
_geom_bond_distance
_geom_bond_site_symmetry_2
_geom_bond_publ_flag
S1 C9 1.7287(15) . ?
S1 C10 1.7405(14) . ?
N1 C9 1.3988(18) . ?
N1 C1 1.4260(17) . ?
N1 H1N 0.825(18) . ?
N2 C7 1.2946(18) . ?
N2 C6 1.4186(17) . ?
N3 C7 1.3794(16) . ?
N3 C13 1.4631(17) . ?
N3 C15 1.4740(16) . ?
N4 C17 1.4698(18) . ?
N4 C14 1.4730(17) . ?
N4 C16 1.4749(17) . ?
C1 C2 1.3937(19) . ?
C1 C6 1.4020(19) . ?
C2 C3 1.3887(19) . ?
C2 H2 0.9500 . ?
C3 C4 1.387(2) . ?
C3 H3 0.9500 . ?
C4 C5 1.386(2) . ?
C4 H4 0.9500 . ?
C5 C6 1.4009(18) . ?
C5 H5 0.9500 . ?
C7 C8 1.4681(19) . ?
C8 C9 1.3727(19) . ?
C8 C11 1.4360(19) . ?
C10 C11 1.351(2) . ?
C10 C12 1.497(2) . ?
C11 H11 0.9500 . ?
C12 H12A 0.9800 . ?
C12 H12B 0.9800 . ?
C12 H12C 0.9800 . ?
C13 C14 1.5133(19) . ?
C13 H13A 0.9900 . ?
C13 H13B 0.9900 . ?
C14 H14A 0.9900 . ?
C14 H14B 0.9900 . ?
C15 C16 1.5144(19) . ?
C15 H15A 0.9900 . ?
C15 H15B 0.9900 . ?
C16 H16A 0.9900 . ?
C16 H16B 0.9900 . ?
C17 H17A 0.9800 . ?
C17 H17B 0.9800 . ?
C17 H17C 0.9800 . ?
O1 C18 1.3610(16) . ?
O1 H1O 0.89(2) . ?
O2 C20 1.3725(17) . ?
O2 H2O 0.88(2) . ?
C18 C19 1.389(2) . ?
C18 C23 1.3918(19) . ?
C19 C20 1.3905(19) . ?
C19 H19 0.9500 . ?
C20 C21 1.3947(19) . ?
C21 C22 1.385(2) . ?
C21 H21 0.9500 . ?
C22 C23 1.384(2) . ?
C22 H22 0.9500 . ?
C23 H23 0.9500 . ?

loop_
_geom_torsion_atom_site_label_1
_geom_torsion_atom_site_label_2
_geom_torsion_atom_site_label_3
_geom_torsion_atom_site_label_4
_geom_torsion
_geom_torsion_site_symmetry_1
_geom_torsion_site_symmetry_2
_geom_torsion_site_symmetry_3
_geom_torsion_site_symmetry_4
_geom_torsion_publ_flag
C9 N1 C1 C2 128.89(13) . . . . ?
C9 N1 C1 C6 -53.51(17) . . . . ?
C6 C1 C2 C3 -0.2(2) . . . . ?
N1 C1 C2 C3 177.42(12) . . . . ?
C1 C2 C3 C4 -0.1(2) . . . . ?
C2 C3 C4 C5 -0.3(2) . . . . ?
C3 C4 C5 C6 1.0(2) . . . . ?
C4 C5 C6 C1 -1.3(2) . . . . ?
C4 C5 C6 N2 -174.72(12) . . . . ?
C2 C1 C6 C5 0.90(19) . . . . ?
N1 C1 C6 C5 -176.68(12) . . . . ?
C2 C1 C6 N2 173.51(13) . . . . ?
N1 C1 C6 N2 -4.1(2) . . . . ?
C7 N2 C6 C5 -145.41(13) . . . . ?
C7 N2 C6 C1 41.8(2) . . . . ?
C6 N2 C7 N3 167.28(11) . . . . ?
C6 N2 C7 C8 -9.1(2) . . . . ?
C13 N3 C7 N2 -11.29(18) . . . . ?
C15 N3 C7 N2 131.54(13) . . . . ?
C13 N3 C7 C8 165.52(11) . . . . ?
C15 N3 C7 C8 -51.65(17) . . . . ?
N2 C7 C8 C9 -28.7(2) . . . . ?
N3 C7 C8 C9 154.86(13) . . . . ?
N2 C7 C8 C11 153.12(13) . . . . ?
N3 C7 C8 C11 -23.34(18) . . . . ?
C11 C8 C9 N1 -179.70(12) . . . . ?
C7 C8 C9 N1 1.9(2) . . . . ?
C11 C8 C9 S1 0.08(14) . . . . ?
C7 C8 C9 S1 -178.35(10) . . . . ?
C1 N1 C9 C8 53.50(19) . . . . ?
C1 N1 C9 S1 -126.26(11) . . . . ?
C10 S1 C9 C8 0.74(10) . . . . ?
C10 S1 C9 N1 -179.47(11) . . . . ?
C9 S1 C10 C11 -1.40(10) . . . . ?
C9 S1 C10 C12 178.30(11) . . . . ?
C12 C10 C11 C8 -177.95(13) . . . . ?
S1 C10 C11 C8 1.71(15) . . . . ?
C9 C8 C11 C10 -1.19(17) . . . . ?
C7 C8 C11 C10 177.17(12) . . . . ?
C7 N3 C13 C14 -155.39(11) . . . . ?
C15 N3 C13 C14 58.58(14) . . . . ?
C17 N4 C14 C13 176.80(12) . . . . ?
C16 N4 C14 C13 57.37(15) . . . . ?
N3 C13 C14 N4 -58.53(15) . . . . ?
C7 N3 C15 C16 156.22(12) . . . . ?
C13 N3 C15 C16 -58.32(15) . . . . ?
C17 N4 C16 C15 -176.55(11) . . . . ?
C14 N4 C16 C15 -56.46(14) . . . . ?
N3 C15 C16 N4 57.14(15) . . . . ?
O1 C18 C19 C20 179.72(12) . . . . ?
C23 C18 C19 C20 -0.6(2) . . . . ?
C18 C19 C20 O2 -178.66(12) . . . . ?
C18 C19 C20 C21 1.3(2) . . . . ?
O2 C20 C21 C22 178.63(13) . . . . ?
C19 C20 C21 C22 -1.4(2) . . . . ?
C20 C21 C22 C23 0.6(2) . . . . ?
C21 C22 C23 C18 0.1(2) . . . . ?
O1 C18 C23 C22 179.53(13) . . . . ?
C19 C18 C23 C22 -0.2(2) . . . . ?
